data_7018358
loop_
_publ_author_name
'Merkens, Carina'
'Englert, Ulli'

_publ_section_title
;
 Ordered bimetallic coordination networks featuring rare earth and silver
 cations.
;
_journal_issue 15
_journal_name_full 'Dalton transactions (Cambridge, England : 2003)'
_journal_page_first 4664
_journal_page_last 4673
_journal_paper_doi 10.1039/c2dt11772j
_journal_volume 41
_journal_year 2012
_chemical_formula_moiety 'C24 H24 Ag N4 O8 Yb'
_chemical_formula_sum 'C24 H24 Ag N4 O8 Yb'
_chemical_formula_weight 777.38
_chemical_name_common 6d
_chemical_name_systematic
;
?
;
_space_group_IT_number 14
_symmetry_cell_setting monoclinic
_symmetry_space_group_name_Hall '-P 2ybc'
_symmetry_space_group_name_H-M 'P 1 21/c 1'
_atom_sites_solution_hydrogens geom
_atom_sites_solution_primary patt
_atom_sites_solution_secondary difmap
_audit_creation_method SHELXL-97
_cell_angle_alpha 90.00
_cell_angle_beta 89.7194(8)
_cell_angle_gamma 90.00
_cell_formula_units_Z 4
_cell_length_a 7.8841(5)
_cell_length_b 21.0206(13)
_cell_length_c 15.8536(10)
_cell_measurement_reflns_used 6931
_cell_measurement_temperature 100(2)
_cell_measurement_theta_max 30.54
_cell_measurement_theta_min 2.32
_cell_volume 2627.4(3)
_computing_cell_refinement 'Bruker SAINT'
_computing_data_collection 'Bruker SMART'
_computing_data_reduction 'Bruker SAINT'
_computing_structure_refinement 'SHELXL-97 (Sheldrick, 1997)'
_computing_structure_solution 'SHELXS-97 (Sheldrick, 1990)'
_diffrn_ambient_temperature 100(2)
_diffrn_measured_fraction_theta_full 1.000
_diffrn_measured_fraction_theta_max 0.951
_diffrn_measurement_device_type 'CCD area detector'
_diffrn_measurement_method 'omega scans'
_diffrn_radiation_monochromator multilayer
_diffrn_radiation_source microsource
_diffrn_radiation_type MoK\a
_diffrn_radiation_wavelength 0.71073
_diffrn_reflns_av_R_equivalents 0.0349
_diffrn_reflns_av_sigmaI/netI 0.0260
_diffrn_reflns_limit_h_max 10
_diffrn_reflns_limit_h_min -11
_diffrn_reflns_limit_k_max 28
_diffrn_reflns_limit_k_min -28
_diffrn_reflns_limit_l_max 22
_diffrn_reflns_limit_l_min -22
_diffrn_reflns_number 38991
_diffrn_reflns_theta_full 29.00
_diffrn_reflns_theta_max 30.68
_diffrn_reflns_theta_min 1.94
_exptl_absorpt_coefficient_mu 4.337
_exptl_absorpt_correction_T_max 0.5259
_exptl_absorpt_correction_T_min 0.3466
_exptl_absorpt_correction_type multi-scan
_exptl_absorpt_process_details SADABS
_exptl_crystal_colour colorless
_exptl_crystal_density_diffrn 1.965
_exptl_crystal_density_method 'not measured'
_exptl_crystal_description block
_exptl_crystal_F_000 1508
_exptl_crystal_size_max 0.31
_exptl_crystal_size_mid 0.21
_exptl_crystal_size_min 0.17
_refine_diff_density_max 1.060
_refine_diff_density_min -1.172
_refine_diff_density_rms 0.120
_refine_ls_extinction_method none
_refine_ls_goodness_of_fit_ref 1.062
_refine_ls_hydrogen_treatment constr
_refine_ls_matrix_type full
_refine_ls_number_parameters 351
_refine_ls_number_reflns 7741
_refine_ls_number_restraints 0
_refine_ls_restrained_S_all 1.062
_refine_ls_R_factor_all 0.0248
_refine_ls_R_factor_gt 0.0223
_refine_ls_shift/su_max 0.006
_refine_ls_shift/su_mean 0.000
_refine_ls_structure_factor_coef Fsqd
_refine_ls_weighting_details 'calc w=1/[\s^2^(Fo^2^)+(0.0212P)^2^+2.6470P] where P=(Fo^2^+2Fc^2^)/3'
_refine_ls_weighting_scheme calc
_refine_ls_wR_factor_gt 0.0519
_refine_ls_wR_factor_ref 0.0534
_reflns_number_gt 7195
_reflns_number_total 7741
_reflns_threshold_expression >2sigma(I)
_cod_data_source_file c2dt11772j.txt
_cod_data_source_block 6d
_cod_original_sg_symbol_H-M P2(1)/c
_cod_database_code 7018358

loop_
_symmetry_equiv_pos_as_xyz
'x, y, z'
'-x, y+1/2, -z+1/2'
'-x, -y, -z'
'x, -y-1/2, z-1/2'

loop_
_atom_site_label
_atom_site_type_symbol
_atom_site_fract_x
_atom_site_fract_y
_atom_site_fract_z
_atom_site_U_iso_or_equiv
_atom_site_adp_type
_atom_site_occupancy
_atom_site_symmetry_multiplicity
_atom_site_calc_flag
_atom_site_refinement_flags
Yb1 Yb 0.485637(10) 0.188770(4) 0.500649(5) 0.00785(3) Uani 1 1 d .
Ag1 Ag 0.04253(2) 0.001531(7) 0.889019(11) 0.01324(4) Uani 1 1 d .
O1 O 0.5915(2) 0.21185(7) 0.36915(9) 0.0140(3) Uani 1 1 d .
O2 O 0.70743(19) 0.11685(7) 0.47013(9) 0.0127(3) Uani 1 1 d .
O3 O 0.37703(19) 0.09225(7) 0.45827(10) 0.0133(3) Uani 1 1 d .
O4 O 0.2631(2) 0.20904(7) 0.40652(10) 0.0134(3) Uani 1 1 d .
O5 O 0.2335(2) 0.18077(8) 0.57206(10) 0.0145(3) Uani 1 1 d .
O6 O 0.54442(19) 0.15372(7) 0.63475(9) 0.0116(3) Uani 1 1 d .
O7 O 0.42081(19) 0.29352(7) 0.52069(10) 0.0123(3) Uani 1 1 d .
O8 O 0.73398(19) 0.24069(7) 0.53042(10) 0.0124(3) Uani 1 1 d .
C1 C 0.5889(4) 0.19821(12) 0.22161(15) 0.0262(6) Uani 1 1 d .
H1A H 0.4673 0.2052 0.2130 0.039 Uiso 1 1 calc R
H1B H 0.6307 0.1669 0.1806 0.039 Uiso 1 1 calc R
H1C H 0.6498 0.2384 0.2139 0.039 Uiso 1 1 calc R
C2 C 0.6180(3) 0.17372(11) 0.30982(14) 0.0134(4) Uani 1 1 d .
C3 C 0.6781(3) 0.11047(10) 0.32240(13) 0.0126(4) Uani 1 1 d .
C4 C 0.7335(3) 0.08760(10) 0.40289(13) 0.0117(4) Uani 1 1 d .
C5 C 0.8285(3) 0.02541(11) 0.40725(15) 0.0186(5) Uani 1 1 d .
H5A H 0.9236 0.0296 0.4464 0.028 Uiso 1 1 calc R
H5B H 0.8717 0.0144 0.3510 0.028 Uiso 1 1 calc R
H5C H 0.7518 -0.0082 0.4271 0.028 Uiso 1 1 calc R
C6 C 0.6845(3) 0.06932(11) 0.25106(14) 0.0163(4) Uani 1 1 d .
C7 C 0.3293(3) 0.00228(10) 0.37176(17) 0.0193(5) Uani 1 1 d .
H7A H 0.3887 -0.0190 0.4180 0.029 Uiso 1 1 calc R
H7B H 0.3943 -0.0030 0.3194 0.029 Uiso 1 1 calc R
H7C H 0.2165 -0.0166 0.3651 0.029 Uiso 1 1 calc R
C8 C 0.3115(3) 0.07214(10) 0.39145(14) 0.0131(4) Uani 1 1 d .
C9 C 0.2223(3) 0.11233(11) 0.33439(14) 0.0144(4) Uani 1 1 d .
C10 C 0.1933(3) 0.17892(11) 0.34926(14) 0.0138(4) Uani 1 1 d .
C11 C 0.0731(3) 0.21448(12) 0.29242(16) 0.0232(5) Uani 1 1 d .
H11A H 0.0481 0.2563 0.3169 0.035 Uiso 1 1 calc R
H11B H -0.0324 0.1902 0.2867 0.035 Uiso 1 1 calc R
H11C H 0.1256 0.2200 0.2367 0.035 Uiso 1 1 calc R
C12 C 0.1558(3) 0.08415(11) 0.26017(15) 0.0180(5) Uani 1 1 d .
C13 C -0.0116(3) 0.14713(12) 0.64519(15) 0.0174(4) Uani 1 1 d .
H13A H -0.0609 0.1832 0.6757 0.026 Uiso 1 1 calc R
H13B H -0.0357 0.1077 0.6760 0.026 Uiso 1 1 calc R
H13C H -0.0610 0.1447 0.5887 0.026 Uiso 1 1 calc R
C14 C 0.1765(3) 0.15593(10) 0.63781(13) 0.0114(4) Uani 1 1 d .
C15 C 0.2844(3) 0.13669(10) 0.70575(13) 0.0114(4) Uani 1 1 d .
C16 C 0.4650(3) 0.13893(9) 0.70093(13) 0.0107(4) Uani 1 1 d .
C17 C 0.5654(3) 0.12346(12) 0.77886(13) 0.0168(4) Uani 1 1 d .
H17A H 0.6845 0.1165 0.7634 0.025 Uiso 1 1 calc R
H17B H 0.5196 0.0849 0.8051 0.025 Uiso 1 1 calc R
H17C H 0.5575 0.1589 0.8188 0.025 Uiso 1 1 calc R
C18 C 0.2044(3) 0.11534(11) 0.78084(14) 0.0144(4) Uani 1 1 d .
C19 C 0.3970(3) 0.40615(11) 0.51688(15) 0.0169(4) Uani 1 1 d .
H19A H 0.2758 0.3960 0.5197 0.025 Uiso 1 1 calc R
H19B H 0.4202 0.4313 0.4661 0.025 Uiso 1 1 calc R
H19C H 0.4291 0.4307 0.5669 0.025 Uiso 1 1 calc R
C20 C 0.4985(2) 0.34539(11) 0.51377(13) 0.0104(4) Uani 1 1 d .
C21 C 0.6787(3) 0.34917(10) 0.50575(13) 0.0099(4) Uani 1 1 d .
C22 C 0.7888(3) 0.29577(10) 0.51823(13) 0.0102(4) Uani 1 1 d .
C23 C 0.9774(3) 0.30650(11) 0.52036(16) 0.0170(4) Uani 1 1 d .
H23A H 1.0357 0.2655 0.5245 0.025 Uiso 1 1 calc R
H23B H 1.0060 0.3327 0.5694 0.025 Uiso 1 1 calc R
H23C H 1.0134 0.3283 0.4686 0.025 Uiso 1 1 calc R
C24 C 0.7566(3) 0.40927(10) 0.49555(13) 0.0107(4) Uani 1 1 d .
N1 N 0.6827(3) 0.03635(10) 0.19300(13) 0.0236(5) Uani 1 1 d .
N2 N 0.1051(3) 0.06104(11) 0.19958(14) 0.0255(5) Uani 1 1 d .
N3 N 0.1334(3) 0.09884(10) 0.84040(12) 0.0181(4) Uani 1 1 d .
N4 N 0.8260(2) 0.45731(9) 0.48743(12) 0.0145(4) Uani 1 1 d .

loop_
_atom_site_aniso_label
_atom_site_aniso_U_11
_atom_site_aniso_U_22
_atom_site_aniso_U_33
_atom_site_aniso_U_23
_atom_site_aniso_U_13
_atom_site_aniso_U_12
Yb1 0.00958(5) 0.00755(5) 0.00642(5) 0.00009(3) 0.00003(3) -0.00041(3)
Ag1 0.01606(8) 0.01345(8) 0.01020(8) -0.00177(6) -0.00005(6) -0.00082(5)
O1 0.0208(8) 0.0123(7) 0.0088(7) 0.0020(6) 0.0013(6) 0.0030(6)
O2 0.0155(7) 0.0119(7) 0.0106(7) 0.0002(6) 0.0007(6) 0.0023(6)
O3 0.0157(7) 0.0100(7) 0.0141(7) 0.0005(6) -0.0006(6) -0.0017(6)
O4 0.0165(8) 0.0109(7) 0.0127(7) -0.0003(6) -0.0036(6) -0.0012(6)
O5 0.0125(7) 0.0186(8) 0.0123(7) 0.0034(6) 0.0009(6) 0.0011(6)
O6 0.0128(7) 0.0125(7) 0.0094(7) 0.0012(6) 0.0003(5) -0.0007(6)
O7 0.0107(7) 0.0097(7) 0.0164(8) -0.0028(6) 0.0001(6) -0.0014(5)
O8 0.0133(7) 0.0097(7) 0.0143(7) 0.0002(6) -0.0004(6) -0.0004(5)
C1 0.0484(17) 0.0220(13) 0.0082(10) 0.0035(9) -0.0009(10) 0.0104(11)
C2 0.0143(10) 0.0152(10) 0.0107(10) 0.0018(8) 0.0030(8) 0.0009(8)
C3 0.0154(10) 0.0109(10) 0.0114(9) -0.0004(8) 0.0032(8) 0.0021(8)
C4 0.0115(9) 0.0112(10) 0.0126(10) 0.0007(8) 0.0020(7) 0.0002(7)
C5 0.0226(12) 0.0168(11) 0.0162(11) 0.0018(9) 0.0009(9) 0.0097(9)
C6 0.0185(11) 0.0159(11) 0.0145(10) 0.0019(8) 0.0025(8) 0.0033(8)
C7 0.0245(13) 0.0107(11) 0.0226(13) -0.0037(8) 0.0025(10) -0.0028(8)
C8 0.0127(10) 0.0123(10) 0.0144(10) -0.0007(8) 0.0035(8) -0.0039(8)
C9 0.0153(10) 0.0145(10) 0.0133(10) -0.0024(8) -0.0014(8) -0.0037(8)
C10 0.0129(10) 0.0158(10) 0.0128(10) 0.0024(8) -0.0006(8) -0.0022(8)
C11 0.0263(13) 0.0188(12) 0.0247(13) 0.0021(10) -0.0140(10) -0.0003(10)
C12 0.0179(11) 0.0192(11) 0.0168(11) -0.0022(9) -0.0002(9) -0.0038(9)
C13 0.0108(10) 0.0218(12) 0.0197(11) 0.0032(9) 0.0005(8) -0.0008(8)
C14 0.0130(9) 0.0093(9) 0.0119(9) -0.0019(8) 0.0024(7) 0.0012(7)
C15 0.0137(10) 0.0099(9) 0.0106(9) 0.0011(7) 0.0024(7) -0.0013(7)
C16 0.0149(10) 0.0076(9) 0.0095(9) -0.0015(7) 0.0002(7) 0.0007(7)
C17 0.0174(10) 0.0232(12) 0.0098(10) 0.0029(9) -0.0004(8) -0.0002(9)
C18 0.0146(10) 0.0133(10) 0.0152(10) 0.0001(8) -0.0007(8) 0.0014(8)
C19 0.0137(10) 0.0127(10) 0.0243(12) -0.0025(9) -0.0017(9) 0.0019(8)
C20 0.0110(9) 0.0120(10) 0.0081(9) -0.0010(7) -0.0008(7) -0.0002(7)
C21 0.0109(9) 0.0096(9) 0.0091(9) 0.0006(7) -0.0003(7) -0.0010(7)
C22 0.0108(9) 0.0115(9) 0.0082(9) -0.0003(7) 0.0003(7) -0.0006(7)
C23 0.0110(10) 0.0147(11) 0.0251(12) 0.0028(9) 0.0014(9) -0.0010(8)
C24 0.0107(9) 0.0133(10) 0.0080(9) 0.0003(7) 0.0000(7) 0.0022(7)
N1 0.0321(12) 0.0229(11) 0.0159(10) -0.0042(8) 0.0015(8) 0.0063(9)
N2 0.0268(11) 0.0283(12) 0.0215(11) -0.0083(9) -0.0027(9) -0.0050(9)
N3 0.0196(10) 0.0181(10) 0.0166(9) 0.0040(8) 0.0035(8) -0.0002(8)
N4 0.0154(9) 0.0123(9) 0.0157(9) 0.0005(7) 0.0017(7) -0.0003(7)

loop_
_atom_type_symbol
_atom_type_description
_atom_type_scat_dispersion_real
_atom_type_scat_dispersion_imag
_atom_type_scat_source
C C 0.0033 0.0016 'International Tables Vol C Tables 4.2.6.8 and 6.1.1.4'
H H 0.0000 0.0000 'International Tables Vol C Tables 4.2.6.8 and 6.1.1.4'
N N 0.0061 0.0033 'International Tables Vol C Tables 4.2.6.8 and 6.1.1.4'
O O 0.0106 0.0060 'International Tables Vol C Tables 4.2.6.8 and 6.1.1.4'
Ag Ag -0.8971 1.1015 'International Tables Vol C Tables 4.2.6.8 and 6.1.1.4'
Yb Yb -0.3850 5.5486 'International Tables Vol C Tables 4.2.6.8 and 6.1.1.4'

loop_
_geom_angle_atom_site_label_1
_geom_angle_atom_site_label_2
_geom_angle_atom_site_label_3
_geom_angle
_geom_angle_site_symmetry_1
_geom_angle_site_symmetry_3
O7 Yb1 O5 78.97(5) . .
O7 Yb1 O8 72.72(5) . .
O5 Yb1 O8 132.34(6) . .
O7 Yb1 O1 90.15(5) . .
O5 Yb1 O1 140.93(6) . .
O8 Yb1 O1 77.24(6) . .
O7 Yb1 O6 103.09(5) . .
O5 Yb1 O6 72.40(5) . .
O8 Yb1 O6 77.65(5) . .
O1 Yb1 O6 146.52(5) . .
O7 Yb1 O3 143.80(5) . .
O5 Yb1 O3 75.90(6) . .
O8 Yb1 O3 142.97(5) . .
O1 Yb1 O3 93.17(6) . .
O6 Yb1 O3 93.69(5) . .
O7 Yb1 O4 75.27(5) . .
O5 Yb1 O4 71.21(5) . .
O8 Yb1 O4 133.31(5) . .
O1 Yb1 O4 69.73(6) . .
O6 Yb1 O4 143.18(5) . .
O3 Yb1 O4 72.21(5) . .
O7 Yb1 O2 144.27(5) . .
O5 Yb1 O2 134.04(5) . .
O8 Yb1 O2 73.41(5) . .
O1 Yb1 O2 71.53(5) . .
O6 Yb1 O2 80.32(5) . .
O3 Yb1 O2 69.64(5) . .
O4 Yb1 O2 122.77(5) . .
N2 Ag1 N3 118.13(8) 3_556 .
N2 Ag1 N4 120.52(8) 3_556 2_646
N3 Ag1 N4 118.79(7) . 2_646
N2 Ag1 N4 103.97(7) 3_556 4_466
N3 Ag1 N4 96.53(7) . 4_466
N4 Ag1 N4 85.43(7) 2_646 4_466
C2 O1 Yb1 127.30(14) . .
C4 O2 Yb1 127.58(14) . .
C8 O3 Yb1 134.30(14) . .
C10 O4 Yb1 135.20(15) . .
C14 O5 Yb1 138.82(14) . .
C16 O6 Yb1 138.45(14) . .
C20 O7 Yb1 135.82(14) . .
C22 O8 Yb1 134.73(14) . .
C2 C1 H1A 109.5 . .
C2 C1 H1B 109.5 . .
H1A C1 H1B 109.5 . .
C2 C1 H1C 109.5 . .
H1A C1 H1C 109.5 . .
H1B C1 H1C 109.5 . .
O1 C2 C3 123.1(2) . .
O1 C2 C1 116.9(2) . .
C3 C2 C1 120.0(2) . .
C6 C3 C2 117.75(19) . .
C6 C3 C4 119.56(19) . .
C2 C3 C4 122.68(19) . .
O2 C4 C3 123.10(19) . .
O2 C4 C5 117.90(19) . .
C3 C4 C5 119.00(19) . .
C4 C5 H5A 109.5 . .
C4 C5 H5B 109.5 . .
H5A C5 H5B 109.5 . .
C4 C5 H5C 109.5 . .
H5A C5 H5C 109.5 . .
H5B C5 H5C 109.5 . .
N1 C6 C3 177.3(3) . .
C8 C7 H7A 109.5 . .
C8 C7 H7B 109.5 . .
H7A C7 H7B 109.5 . .
C8 C7 H7C 109.5 . .
H7A C7 H7C 109.5 . .
H7B C7 H7C 109.5 . .
O3 C8 C9 122.9(2) . .
O3 C8 C7 117.7(2) . .
C9 C8 C7 119.4(2) . .
C12 C9 C8 117.6(2) . .
C12 C9 C10 118.9(2) . .
C8 C9 C10 123.4(2) . .
O4 C10 C9 123.2(2) . .
O4 C10 C11 117.9(2) . .
C9 C10 C11 119.0(2) . .
C10 C11 H11A 109.5 . .
C10 C11 H11B 109.5 . .
H11A C11 H11B 109.5 . .
C10 C11 H11C 109.5 . .
H11A C11 H11C 109.5 . .
H11B C11 H11C 109.5 . .
N2 C12 C9 178.7(3) . .
C14 C13 H13A 109.5 . .
C14 C13 H13B 109.5 . .
H13A C13 H13B 109.5 . .
C14 C13 H13C 109.5 . .
H13A C13 H13C 109.5 . .
H13B C13 H13C 109.5 . .
O5 C14 C15 122.18(19) . .
O5 C14 C13 118.00(19) . .
C15 C14 C13 119.81(19) . .
C18 C15 C16 119.72(19) . .
C18 C15 C14 117.16(19) . .
C16 C15 C14 123.11(19) . .
O6 C16 C15 123.06(19) . .
O6 C16 C17 118.41(19) . .
C15 C16 C17 118.52(18) . .
C16 C17 H17A 109.5 . .
C16 C17 H17B 109.5 . .
H17A C17 H17B 109.5 . .
C16 C17 H17C 109.5 . .
H17A C17 H17C 109.5 . .
H17B C17 H17C 109.5 . .
N3 C18 C15 177.3(2) . .
C20 C19 H19A 109.5 . .
C20 C19 H19B 109.5 . .
H19A C19 H19B 109.5 . .
C20 C19 H19C 109.5 . .
H19A C19 H19C 109.5 . .
H19B C19 H19C 109.5 . .
O7 C20 C21 122.7(2) . .
O7 C20 C19 118.33(18) . .
C21 C20 C19 118.90(19) . .
C24 C21 C20 119.43(19) . .
C24 C21 C22 116.92(18) . .
C20 C21 C22 123.16(19) . .
O8 C22 C21 122.51(19) . .
O8 C22 C23 118.44(19) . .
C21 C22 C23 119.00(19) . .
C22 C23 H23A 109.5 . .
C22 C23 H23B 109.5 . .
H23A C23 H23B 109.5 . .
C22 C23 H23C 109.5 . .
H23A C23 H23C 109.5 . .
H23B C23 H23C 109.5 . .
N4 C24 C21 177.5(2) . .
C12 N2 Ag1 161.9(2) . 3_556
C18 N3 Ag1 133.94(18) . .
C24 N4 Ag1 116.90(16) . 2_656
C24 N4 Ag1 134.72(16) . 4_665
Ag1 N4 Ag1 94.57(7) 2_656 4_665

loop_
_geom_bond_atom_site_label_1
_geom_bond_atom_site_label_2
_geom_bond_distance
_geom_bond_site_symmetry_2
Yb1 O7 2.2823(15) .
Yb1 O5 2.2888(15) .
Yb1 O8 2.2928(15) .
Yb1 O1 2.2936(15) .
Yb1 O6 2.2994(15) .
Yb1 O3 2.3036(15) .
Yb1 O4 2.3476(15) .
Yb1 O2 2.3599(15) .
Ag1 N2 2.252(2) 3_556
Ag1 N3 2.299(2) .
Ag1 N4 2.4075(19) 2_646
Ag1 N4 2.4642(19) 4_466
O1 C2 1.253(3) .
O2 C4 1.247(3) .
O3 C8 1.254(3) .
O4 C10 1.238(3) .
O5 C14 1.248(3) .
O6 C16 1.258(2) .
O7 C20 1.255(3) .
O8 C22 1.250(3) .
C1 C2 1.509(3) .
C1 H1A 0.9800 .
C1 H1B 0.9800 .
C1 H1C 0.9800 .
C2 C3 1.426(3) .
C3 C6 1.424(3) .
C3 C4 1.434(3) .
C4 C5 1.508(3) .
C5 H5A 0.9800 .
C5 H5B 0.9800 .
C5 H5C 0.9800 .
C6 N1 1.153(3) .
C7 C8 1.508(3) .
C7 H7A 0.9800 .
C7 H7B 0.9800 .
C7 H7C 0.9800 .
C8 C9 1.426(3) .
C9 C12 1.420(3) .
C9 C10 1.438(3) .
C10 C11 1.509(3) .
C11 H11A 0.9800 .
C11 H11B 0.9800 .
C11 H11C 0.9800 .
C12 N2 1.150(3) .
C13 C14 1.498(3) .
C13 H13A 0.9800 .
C13 H13B 0.9800 .
C13 H13C 0.9800 .
C14 C15 1.434(3) .
C15 C18 1.418(3) .
C15 C16 1.426(3) .
C16 C17 1.506(3) .
C17 H17A 0.9800 .
C17 H17B 0.9800 .
C17 H17C 0.9800 .
C18 N3 1.149(3) .
C19 C20 1.508(3) .
C19 H19A 0.9800 .
C19 H19B 0.9800 .
C19 H19C 0.9800 .
C20 C21 1.428(3) .
C21 C24 1.414(3) .
C21 C22 1.433(3) .
C22 C23 1.505(3) .
C23 H23A 0.9800 .
C23 H23B 0.9800 .
C23 H23C 0.9800 .
C24 N4 1.155(3) .
N2 Ag1 2.252(2) 3_556
N4 Ag1 2.4074(19) 2_656
N4 Ag1 2.4642(19) 4_665
